data_2241408
loop_
_publ_author_name
'Bouchouit, Mehdi'
'Benzerka, Saida'
'Bouraiou, Abdelmalek'
'Merazig, Hocine'
'Belfaitah, Ali'
'Bouacida, Sofiane'

_publ_section_title
;
 Crystal structure of
 {bis[(1<i>H</i>-benzimidazol-2-yl-\k<i>N</i>^3^)methyl]sulfane}dichloridomercury(II)
;
_journal_coeditor_code IM2475
_journal_issue 12
_journal_name_full 'Acta Crystallographica Section E'
_journal_page_first m253
_journal_page_last m254
_journal_paper_doi 10.1107/S205698901502349X
_journal_volume 71
_journal_year 2015
_chemical_formula_iupac '[Hg Cl2 (C16 H14 N4 S)]'
_chemical_formula_moiety 'C16 H14 Cl2 Hg N4 S'
_chemical_formula_sum 'C16 H14 Cl2 Hg N4 S'
_chemical_formula_weight 565.86
_chemical_name_systematic {Bis[(1<i>H</i>-benzimidazol-2-yl-\k<i>N</i>^3^)methyl]sulfane}dichloridomercury(II)
_space_group_crystal_system orthorhombic
_space_group_IT_number 61
_space_group_name_Hall '-P 2ac 2ab'
_space_group_name_H-M_alt 'P b c a'
_symmetry_space_group_name_Hall '-P 2ac 2ab'
_symmetry_space_group_name_H-M 'P b c a'
_atom_sites_solution_hydrogens geom
_atom_sites_solution_primary direct
_atom_sites_solution_secondary difmap
_audit_conform_dict_name cif_core.dic
_audit_conform_dict_version 2.3
_audit_creation_method 'WinGX routine CIF_UPDATE'
_cell_angle_alpha 90
_cell_angle_beta 90
_cell_angle_gamma 90
_cell_formula_units_Z 8
_cell_length_a 13.8558(3)
_cell_length_b 15.4983(4)
_cell_length_c 16.1108(4)
_cell_measurement_reflns_used 9958
_cell_measurement_temperature 295(2)
_cell_measurement_theta_max 29.55
_cell_measurement_theta_min 2.34
_cell_volume 3459.65(14)
_computing_cell_refinement
;
SAINT (Bruker, 2011)
;
_computing_data_collection
;
APEX2 (Bruker, 2011)
;
_computing_data_reduction
;
SAINT (Bruker, 2011)
;
_computing_molecular_graphics
;
ORTEP-3 for Windows (Farrugia, 2012) and DIAMOND (Brandenburg & Berndt,
2001)
;
_computing_publication_material
;
WinGX (Farrugia, 2012) and <i>CRYSCAL</i> (T. Roisnel, local program)
;
_computing_structure_refinement
;
SHELXT (Sheldrick, 2015)
;
_computing_structure_solution
;
SIR2002 (Burla <i>et al.</i>,  2005)
;
_diffrn_ambient_temperature 295(2)
_diffrn_measured_fraction_theta_full 0.999
_diffrn_measured_fraction_theta_max 0.999
_diffrn_measurement_device_type 'Bruker APEXII'
_diffrn_measurement_method 'CCD rotation images, thick slices'
_diffrn_radiation_monochromator graphite
_diffrn_radiation_type MoK\a
_diffrn_radiation_wavelength 0.71073
_diffrn_reflns_av_R_equivalents 0.0354
_diffrn_reflns_limit_h_max 20
_diffrn_reflns_limit_h_min -20
_diffrn_reflns_limit_k_max 22
_diffrn_reflns_limit_k_min -22
_diffrn_reflns_limit_l_max 23
_diffrn_reflns_limit_l_min -22
_diffrn_reflns_number 78309
_diffrn_reflns_theta_full 31.17
_diffrn_reflns_theta_max 31.17
_diffrn_reflns_theta_min 2.53
_exptl_absorpt_coefficient_mu 9.333
_exptl_absorpt_correction_T_max 0.7457
_exptl_absorpt_correction_T_min 0.6462
_exptl_absorpt_correction_type multi-scan
_exptl_absorpt_process_details
;
(SADABS; Sheldrick, 2002)
;
_exptl_crystal_colour Colorless
_exptl_crystal_density_diffrn 2.173
_exptl_crystal_density_method 'not measured'
_exptl_crystal_description prism
_exptl_crystal_F_000 2144
_exptl_crystal_size_max 0.16
_exptl_crystal_size_mid 0.11
_exptl_crystal_size_min 0.09
_refine_diff_density_max 0.856
_refine_diff_density_min -0.928
_refine_ls_extinction_method none
_refine_ls_goodness_of_fit_ref 1.007
_refine_ls_hydrogen_treatment constr
_refine_ls_matrix_type full
_refine_ls_number_parameters 217
_refine_ls_number_reflns 5594
_refine_ls_number_restraints 0
_refine_ls_restrained_S_all 1.007
_refine_ls_R_factor_all 0.0345
_refine_ls_R_factor_gt 0.0202
_refine_ls_shift/su_max 0.001
_refine_ls_shift/su_mean 0
_refine_ls_structure_factor_coef Fsqd
_refine_ls_weighting_details 'calc w=1/[\s^2^(Fo^2^)+(0.0162P)^2^+4.1190P] where P=(Fo^2^+2Fc^2^)/3'
_refine_ls_weighting_scheme calc
_refine_ls_wR_factor_gt 0.041
_refine_ls_wR_factor_ref 0.0455
_reflns_number_gt 4351
_reflns_number_total 5594
_reflns_threshold_expression >2sigma(I)
_cod_data_source_file im2475sup1.cif
_cod_data_source_block I
_cod_original_cell_volume 3459.66(14)
_cod_database_code 2241408

loop_
_space_group_symop_operation_xyz
'x, y, z'
'-x+1/2, -y, z+1/2'
'x+1/2, -y+1/2, -z'
'-x, y+1/2, -z+1/2'
'-x, -y, -z'
'x-1/2, y, -z-1/2'
'-x-1/2, y-1/2, z'
'x, -y-1/2, z-1/2'

loop_
_atom_site_type_symbol
_atom_site_label
_atom_site_fract_x
_atom_site_fract_y
_atom_site_fract_z
_atom_site_U_iso_or_equiv
_atom_site_adp_type
_atom_site_calc_flag
_atom_site_refinement_flags
_atom_site_occupancy
_atom_site_symmetry_multiplicity
C C1 -0.02521(16) 0.28013(15) 0.20752(14) 0.0275(5) Uani d . 1 1
C C2 -0.08439(18) 0.21383(18) 0.17932(16) 0.0350(5) Uani d . 1 1
H H2 -0.0882 0.1613 0.207 0.042 Uiso calc R 1 1
C C3 -0.13721(19) 0.2296(2) 0.10828(17) 0.0425(7) Uani d . 1 1
H H3 -0.1779 0.1868 0.088 0.051 Uiso calc R 1 1
C C4 -0.1311(2) 0.3079(2) 0.06612(17) 0.0447(7) Uani d . 1 1
H H4 -0.1673 0.3155 0.0181 0.054 Uiso calc R 1 1
C C5 -0.07323(19) 0.3743(2) 0.09337(17) 0.0404(6) Uani d . 1 1
H H5 -0.0696 0.4266 0.0652 0.048 Uiso calc R 1 1
C C6 -0.02053(17) 0.35897(16) 0.16529(15) 0.0289(5) Uani d . 1 1
C C7 0.07692(16) 0.36125(15) 0.27412(15) 0.0272(5) Uani d . 1 1
C C8 0.14891(18) 0.39298(16) 0.33483(16) 0.0332(5) Uani d . 1 1
H H8A 0.193 0.4319 0.3068 0.04 Uiso calc R 1 1
H H8B 0.1862 0.3444 0.3551 0.04 Uiso calc R 1 1
C C9 0.0330(2) 0.36181(17) 0.47575(17) 0.0355(5) Uani d . 1 1
H H9A -0.0062 0.3861 0.5198 0.043 Uiso calc R 1 1
H H9B -0.0101 0.3339 0.4366 0.043 Uiso calc R 1 1
C C10 0.09852(17) 0.29578(15) 0.51189(14) 0.0272(4) Uani d . 1 1
C C11 0.17866(16) 0.17664(14) 0.53263(14) 0.0247(4) Uani d . 1 1
C C12 0.21845(18) 0.09428(16) 0.52899(16) 0.0321(5) Uani d . 1 1
H H12 0.2047 0.0568 0.4855 0.039 Uiso calc R 1 1
C C13 0.27933(19) 0.07089(18) 0.59296(17) 0.0388(6) Uani d . 1 1
H H13 0.3068 0.0161 0.5925 0.047 Uiso calc R 1 1
C C14 0.30100(19) 0.12684(19) 0.65845(17) 0.0394(6) Uani d . 1 1
H H14 0.3426 0.1085 0.7001 0.047 Uiso calc R 1 1
C C15 0.26224(19) 0.20829(18) 0.66267(16) 0.0362(6) Uani d . 1 1
H H15 0.277 0.2458 0.7059 0.043 Uiso calc R 1 1
C C16 0.19957(16) 0.23173(15) 0.59886(14) 0.0274(5) Uani d . 1 1
N N1 0.03651(14) 0.28386(12) 0.27585(12) 0.0272(4) Uani d . 1 1
N N2 0.11618(14) 0.21920(12) 0.47882(12) 0.0268(4) Uani d . 1 1
N N3 0.04426(15) 0.40839(13) 0.20965(13) 0.0311(4) Uani d . 1 1
H H3N 0.061 0.4605 0.1981 0.037 Uiso calc R 1 1
N N4 0.14764(15) 0.30614(13) 0.58354(12) 0.0310(4) Uani d . 1 1
H H4N 0.1468 0.3514 0.6144 0.037 Uiso calc R 1 1
S S1 0.09600(6) 0.44882(4) 0.42297(4) 0.04249(16) Uani d . 1 1
Cl Cl1 -0.09138(5) 0.08943(4) 0.37366(4) 0.04179(15) Uani d . 1 1
Cl Cl2 0.17398(6) 0.08112(5) 0.27101(5) 0.0583(2) Uani d . 1 1
Hg Hg1 0.063397(7) 0.164790(6) 0.357762(6) 0.03372(3) Uani d . 1 1

loop_
_atom_site_aniso_label
_atom_site_aniso_U_11
_atom_site_aniso_U_22
_atom_site_aniso_U_33
_atom_site_aniso_U_12
_atom_site_aniso_U_13
_atom_site_aniso_U_23
C1 0.0263(10) 0.0325(12) 0.0237(11) 0.0028(9) 0.0011(9) -0.0008(9)
C2 0.0365(13) 0.0382(14) 0.0305(13) -0.0066(10) -0.0014(10) -0.0039(11)
C3 0.0328(13) 0.0611(19) 0.0336(14) -0.0083(12) -0.0045(11) -0.0068(13)
C4 0.0345(13) 0.072(2) 0.0279(13) 0.0039(13) -0.0069(11) 0.0007(13)
C5 0.0421(14) 0.0491(16) 0.0301(13) 0.0088(12) 0.0002(11) 0.0075(12)
C6 0.0299(11) 0.0332(12) 0.0236(11) 0.0046(9) 0.0023(9) 0.0005(9)
C7 0.0309(11) 0.0238(10) 0.0268(11) 0.0003(8) 0.0015(9) 0.0001(9)
C8 0.0380(12) 0.0284(12) 0.0331(13) -0.0074(10) -0.0037(10) -0.0004(10)
C9 0.0421(13) 0.0332(12) 0.0311(13) 0.0104(11) 0.0032(11) -0.0015(10)
C10 0.0309(11) 0.0270(11) 0.0238(11) 0.0008(9) 0.0030(9) -0.0001(9)
C11 0.0265(10) 0.0259(11) 0.0216(10) -0.0032(8) 0.0019(8) 0.0019(8)
C12 0.0374(12) 0.0281(11) 0.0309(13) 0.0009(10) 0.0024(10) -0.0010(10)
C13 0.0382(13) 0.0357(13) 0.0426(15) 0.0062(11) 0.0017(11) 0.0098(11)
C14 0.0355(13) 0.0461(15) 0.0366(15) -0.0004(12) -0.0050(11) 0.0117(12)
C15 0.0407(14) 0.0405(14) 0.0274(12) -0.0082(11) -0.0055(10) 0.0009(10)
C16 0.0299(11) 0.0272(11) 0.0250(11) -0.0042(9) 0.0020(9) 0.0019(9)
N1 0.0315(9) 0.0242(9) 0.0259(10) -0.0014(7) -0.0034(8) 0.0016(8)
N2 0.0299(9) 0.0253(9) 0.0252(10) -0.0001(7) 0.0000(8) -0.0015(8)
N3 0.0395(11) 0.0247(9) 0.0291(10) -0.0005(8) -0.0004(8) 0.0045(8)
N4 0.0426(11) 0.0249(9) 0.0254(10) -0.0004(8) 0.0015(9) -0.0043(8)
S1 0.0708(5) 0.0221(3) 0.0345(3) 0.0013(3) -0.0047(3) -0.0040(3)
Cl1 0.0454(3) 0.0340(3) 0.0460(4) -0.0095(3) 0.0061(3) -0.0095(3)
Cl2 0.0735(5) 0.0413(4) 0.0601(5) 0.0137(4) 0.0196(4) -0.0056(3)
Hg1 0.04398(6) 0.02599(5) 0.03120(5) -0.00193(4) -0.00583(4) -0.00131(4)

loop_
_atom_type_symbol
_atom_type_description
_atom_type_scat_dispersion_real
_atom_type_scat_dispersion_imag
_atom_type_scat_source
C C 0.0033 0.0016 'International Tables Vol C Tables 4.2.6.8 and 6.1.1.4'
H H 0 0 'International Tables Vol C Tables 4.2.6.8 and 6.1.1.4'
N N 0.0061 0.0033 'International Tables Vol C Tables 4.2.6.8 and 6.1.1.4'
S S 0.1246 0.1234 'International Tables Vol C Tables 4.2.6.8 and 6.1.1.4'
Cl Cl 0.1484 0.1585 'International Tables Vol C Tables 4.2.6.8 and 6.1.1.4'
Hg Hg -2.3894 9.2266 'International Tables Vol C Tables 4.2.6.8 and 6.1.1.4'

loop_
_geom_angle_atom_site_label_1
_geom_angle_atom_site_label_2
_geom_angle_atom_site_label_3
_geom_angle
C2 C1 N1 130.5(2)
C2 C1 C6 120.9(2)
N1 C1 C6 108.6(2)
C3 C2 C1 116.9(3)
C3 C2 H2 121.5
C1 C2 H2 121.5
C2 C3 C4 121.8(3)
C2 C3 H3 119.1
C4 C3 H3 119.1
C5 C4 C3 122.1(3)
C5 C4 H4 119
C3 C4 H4 119
C4 C5 C6 116.3(3)
C4 C5 H5 121.8
C6 C5 H5 121.8
N3 C6 C5 132.7(2)
N3 C6 C1 105.2(2)
C5 C6 C1 122.0(2)
N1 C7 N3 111.4(2)
N1 C7 C8 124.9(2)
N3 C7 C8 123.7(2)
C7 C8 S1 113.73(18)
C7 C8 H8A 108.8
S1 C8 H8A 108.8
C7 C8 H8B 108.8
S1 C8 H8B 108.8
H8A C8 H8B 107.7
C10 C9 S1 113.62(19)
C10 C9 H9A 108.8
S1 C9 H9A 108.8
C10 C9 H9B 108.8
S1 C9 H9B 108.8
H9A C9 H9B 107.7
N2 C10 N4 111.0(2)
N2 C10 C9 124.9(2)
N4 C10 C9 124.1(2)
N2 C11 C12 130.9(2)
N2 C11 C16 108.38(19)
C12 C11 C16 120.7(2)
C13 C12 C11 116.8(2)
C13 C12 H12 121.6
C11 C12 H12 121.6
C12 C13 C14 122.1(3)
C12 C13 H13 118.9
C14 C13 H13 118.9
C15 C14 C13 121.6(2)
C15 C14 H14 119.2
C13 C14 H14 119.2
C14 C15 C16 116.5(2)
C14 C15 H15 121.7
C16 C15 H15 121.7
N4 C16 C15 132.4(2)
N4 C16 C11 105.41(19)
C15 C16 C11 122.2(2)
C7 N1 C1 106.27(19)
C7 N1 Hg1 132.12(16)
C1 N1 Hg1 121.26(15)
C10 N2 C11 106.81(19)
C10 N2 Hg1 128.73(16)
C11 N2 Hg1 124.43(14)
C7 N3 C6 108.5(2)
C7 N3 H3N 125.8
C6 N3 H3N 125.8
C10 N4 C16 108.43(19)
C10 N4 H4N 125.8
C16 N4 H4N 125.8
C8 S1 C9 101.89(12)
N2 Hg1 N1 104.46(7)
N2 Hg1 Cl2 119.40(5)
N1 Hg1 Cl2 101.48(5)
N2 Hg1 Cl1 111.85(5)
N1 Hg1 Cl1 107.47(5)
Cl2 Hg1 Cl1 110.77(3)

loop_
_geom_bond_atom_site_label_1
_geom_bond_atom_site_label_2
_geom_bond_distance
C1 C2 1.391(3)
C1 N1 1.395(3)
C1 C6 1.400(3)
C2 C3 1.380(4)
C2 H2 0.93
C3 C4 1.393(4)
C3 H3 0.93
C4 C5 1.378(4)
C4 H4 0.93
C5 C6 1.390(4)
C5 H5 0.93
C6 N3 1.380(3)
C7 N1 1.324(3)
C7 N3 1.348(3)
C7 C8 1.481(3)
C8 S1 1.817(3)
C8 H8A 0.97
C8 H8B 0.97
C9 C10 1.487(3)
C9 S1 1.818(3)
C9 H9A 0.97
C9 H9B 0.97
C10 N2 1.324(3)
C10 N4 1.350(3)
C11 N2 1.391(3)
C11 C12 1.392(3)
C11 C16 1.397(3)
C12 C13 1.380(4)
C12 H12 0.93
C13 C14 1.398(4)
C13 H13 0.93
C14 C15 1.373(4)
C14 H14 0.93
C15 C16 1.394(3)
C15 H15 0.93
C16 N4 1.382(3)
N1 Hg1 2.2991(19)
N2 Hg1 2.2471(19)
N3 H3N 0.86
N4 H4N 0.86
Cl1 Hg1 2.4554(7)
Cl2 Hg1 2.4459(7)

loop_
_geom_hbond_atom_site_label_D
_geom_hbond_atom_site_label_H
_geom_hbond_atom_site_label_A
_geom_hbond_site_symmetry_A
_geom_hbond_distance_DH
_geom_hbond_distance_HA
_geom_hbond_distance_DA
_geom_hbond_angle_DHA
_geom_hbond_publ_flag
N3 H3N Cl1 4_555 0.8600 2.3500 3.178(2) 163.00 yes
N4 H4N Cl2 8_566 0.8600 2.7600 3.508(2) 147.00 yes

loop_
_geom_torsion_atom_site_label_1
_geom_torsion_atom_site_label_2
_geom_torsion_atom_site_label_3
_geom_torsion_atom_site_label_4
_geom_torsion
N1 C1 C2 C3 -179.5(2)
C6 C1 C2 C3 0.3(4)
C1 C2 C3 C4 0.6(4)
C2 C3 C4 C5 -0.9(5)
C3 C4 C5 C6 0.3(4)
C4 C5 C6 N3 179.2(3)
C4 C5 C6 C1 0.5(4)
C2 C1 C6 N3 -179.8(2)
N1 C1 C6 N3 0.0(3)
C2 C1 C6 C5 -0.8(4)
N1 C1 C6 C5 178.9(2)
N1 C7 C8 S1 -91.1(3)
N3 C7 C8 S1 88.9(3)
S1 C9 C10 N2 -102.2(3)
S1 C9 C10 N4 78.2(3)
N2 C11 C12 C13 179.7(2)
C16 C11 C12 C13 -0.6(3)
C11 C12 C13 C14 -0.3(4)
C12 C13 C14 C15 0.3(4)
C13 C14 C15 C16 0.7(4)
C14 C15 C16 N4 179.2(2)
C14 C15 C16 C11 -1.6(4)
N2 C11 C16 N4 0.8(2)
C12 C11 C16 N4 -179.0(2)
N2 C11 C16 C15 -178.6(2)
C12 C11 C16 C15 1.6(3)
N3 C7 N1 C1 0.9(3)
C8 C7 N1 C1 -179.1(2)
N3 C7 N1 Hg1 173.99(16)
C8 C7 N1 Hg1 -6.0(4)
C2 C1 N1 C7 179.2(3)
C6 C1 N1 C7 -0.5(3)
C2 C1 N1 Hg1 5.2(3)
C6 C1 N1 Hg1 -174.53(15)
N4 C10 N2 C11 1.2(3)
C9 C10 N2 C11 -178.4(2)
N4 C10 N2 Hg1 -176.69(15)
C9 C10 N2 Hg1 3.7(3)
C12 C11 N2 C10 178.5(2)
C16 C11 N2 C10 -1.2(2)
C12 C11 N2 Hg1 -3.4(3)
C16 C11 N2 Hg1 176.80(14)
N1 C7 N3 C6 -0.9(3)
C8 C7 N3 C6 179.1(2)
C5 C6 N3 C7 -178.3(3)
C1 C6 N3 C7 0.6(3)
N2 C10 N4 C16 -0.8(3)
C9 C10 N4 C16 178.9(2)
C15 C16 N4 C10 179.2(3)
C11 C16 N4 C10 0.0(3)
C7 C8 S1 C9 67.4(2)
C10 C9 S1 C8 67.0(2)
C10 N2 Hg1 N1 26.7(2)
C11 N2 Hg1 N1 -150.88(17)
C10 N2 Hg1 Cl2 139.14(18)
C11 N2 Hg1 Cl2 -38.46(19)
C10 N2 Hg1 Cl1 -89.2(2)
C11 N2 Hg1 Cl1 93.18(17)
C7 N1 Hg1 N2 29.2(2)
C1 N1 Hg1 N2 -158.52(16)
C7 N1 Hg1 Cl2 -95.5(2)
C1 N1 Hg1 Cl2 76.74(17)
C7 N1 Hg1 Cl1 148.2(2)
C1 N1 Hg1 Cl1 -39.57(18)

_cod_database_fobs_code 2241408
